data_7038854
loop_
_publ_author_name
'Yufei Xia'
'Jian Chen'
'Yan-gai Liu'
'Maxim S. Molokeev'
'Ming Guan'
'Zhaohui Huang'
'Minghao Fang'

_publ_section_title
;
 Crystal structure evolution and luminescence properties of color tunable
 solid solution phosphors Ca2+xLa8-x(SiO4)6-x(PO4)xO2:Eu2+
;
_journal_issue 3
_journal_name_full 'Dalton Transactions'
_journal_page_first 1007
_journal_page_last 1015
_journal_paper_doi 10.1039/C5DT03786G
_journal_volume 45
_journal_year 2016
_chemical_formula_moiety 'La1.72 O26 P6, 8.284(Ca)'
_chemical_formula_sum 'Ca8.28 La1.72 O26 P6'
_chemical_formula_weight 1173.05
_space_group_IT_number 176
_symmetry_cell_setting hexagonal
_symmetry_space_group_name_Hall '-P 6c'
_symmetry_space_group_name_H-M 'P 63/m'
_cell_angle_alpha 90
_cell_angle_beta 90
_cell_angle_gamma 120
_cell_formula_units_Z 1
_cell_length_a 9.46060(18)
_cell_length_b 9.46060(18)
_cell_length_c 6.93560(13)
_cell_measurement_temperature 300
_cell_volume 537.591(18)
_diffrn_ambient_temperature 300
_diffrn_measurement_device_type
;
D8 ADVANCE Bruker
;
_diffrn_radiation_monochromator none
_diffrn_radiation_probe x-ray
_diffrn_radiation_type
;
 Cu K\a~1~~2~
;
_exptl_absorpt_coefficient_mu 48.747
_exptl_crystal_density_diffrn 3.623
_pd_char_colour
;
colourless
;
_pd_meas_2theta_range_inc 0.02
_pd_meas_2theta_range_max 110
_pd_meas_2theta_range_min 9
_pd_meas_scan_method step
_pd_proc_ls_pref_orient_corr
;
Anisotropic model of PO. Spherical harmonics 6 ordrer.
 Jarvinen (1993). Application of symmetrized harmonics expansion to correction
of the preferred orientation effect. - J. Appl. Cryst. 26 p525-531.
;
_pd_proc_ls_profile_function PearsonVII
_pd_proc_ls_prof_R_factor 7.533
_pd_proc_ls_prof_wR_expected 1.325
_pd_proc_ls_prof_wR_factor 10.065
_pd_proc_number_of_points 5050
_pd_spec_mount_mode reflection
_refine_ls_goodness_of_fit_all 7.598
_refine_ls_R_I_factor 2.78
_refine_ls_shift/su_max 0.01000
_cod_data_source_file Ca8PO46O2_Eu.cif
_cod_data_source_block a
_cod_original_cell_volume 537.591(23)
_cod_original_sg_symbol_Hall
;
-P 6c
;
_cod_original_sg_symbol_H-M P63/m
_cod_original_formula_sum
;
Ca8.28 La1.72 O26 P6
;
_cod_database_code 7038854
_cod_database_fobs_code 7038854

loop_
_symmetry_equiv_pos_as_xyz
'x, y, z'
'-x, -y, -z'
'-x, -y, z+1/2'
'-x+y, -x, -z+1/2'
'-x+y, -x, z'
'-y, x-y, -z+1/2'
'-y, x-y, z'
'y, -x+y, -z'
'y, -x+y, z+1/2'
'x-y, x, -z'
'x-y, x, z+1/2'
'x, y, -z+1/2'

loop_
_atom_site_label
_atom_site_type_symbol
_atom_site_fract_x
_atom_site_fract_y
_atom_site_fract_z
_atom_site_occupancy
_atom_site_B_iso_or_equiv
La1 La 0.22045(26) -0.01248(37) 0.25 0.2865(74) 0.509(92)
Ca1 Ca 0.22045(26) -0.01248(37) 0.25 0.7135(74) 0.509(92)
Ca2 Ca 0.6666667 0.3333333 -0.00165(89) 1.0000(59) 0.63(14)
P P 0.40634(58) 0.37292(59) 0.25 1 0.52(13)
O1 O 0.5962(13) 0.4708(14) 0.25 1 1.01(16)
O2 O 0.3344(13) 0.4948(13) 0.25 1 1.01(16)
O3 O 0.34803(85) 0.26496(79) 0.07190(95) 1 1.01(16)
O4 O 0 0 0.25 1 1.01(16)

loop_
_diffrn_radiation_wavelength
_diffrn_radiation_wavelength_wt
1.5406 1.0000
1.5443 0.5000

loop_
_geom_angle_atom_site_label_1
_geom_angle_atom_site_label_2
_geom_angle_atom_site_label_3
_geom_angle
_geom_angle_site_symmetry_1
_geom_angle_site_symmetry_3
O1 La1 O2 96.57(31) 6_655 4_555
O1 La1 O3 69.21(36) 6_655 1_555
O1 La1 O3 80.08(17) 6_655 8_555
O1 La1 O4 150.9(81) 6_655 1_555
O2 La1 O3 147.1(12) 4_555 1_555
O2 La1 O3 70.73(31) 4_555 8_555
O2 La1 O4 112.63(30) 4_555 1_555
O3 La1 O3 77.47(25) 1_555 8_555
O3 La1 O3 131.36(56) 1_555 9_555
O3 La1 O3 56.99(46) 1_555 12_555
O3 La1 O4 85.27(13) 1_555 1_555
O3 La1 O3 133.85(58) 8_555 9_555
O3 La1 O4 108.79(17) 8_555 1_555
O1 Ca1 O2 96.57(31) 6_655 4_555
O1 Ca1 O3 69.21(36) 6_655 1_555
O1 Ca1 O3 80.08(17) 6_655 8_555
O1 Ca1 O4 150.9(81) 6_655 1_555
O2 Ca1 O3 147.1(12) 4_555 1_555
O2 Ca1 O3 70.73(31) 4_555 8_555
O2 Ca1 O4 112.63(30) 4_555 1_555
O3 Ca1 O3 77.47(25) 1_555 8_555
O3 Ca1 O3 131.36(56) 1_555 9_555
O3 Ca1 O3 56.99(46) 1_555 12_555
O3 Ca1 O4 85.27(13) 1_555 1_555
O3 Ca1 O3 133.85(58) 8_555 9_555
O3 Ca1 O4 108.79(17) 8_555 1_555
O1 Ca2 O1 75.3(32) 1_555 4_665
O1 Ca2 O2 93.31(22) 1_555 2_665
O1 Ca2 O2 127.33(55) 1_555 8_555
O1 Ca2 O2 151.9(11) 1_555 10_655
O1 Ca2 O3 56.42(43) 1_555 1_555
O1 Ca2 O3 67(41) 1_555 5_665
O1 Ca2 O3 123.85(49) 1_555 7_655
O2 Ca2 O2 73.09(38) 2_665 8_555
O2 Ca2 O3 85.26(22) 2_665 1_555
O2 Ca2 O3 71.64(36) 2_665 5_665
O2 Ca2 O3 142.66(86) 2_665 7_655
O3 Ca2 O3 116.75(29) 1_555 5_665
O1 P O2 110.51(56) 1_555 1_555
O1 P O3 108.85(40) 1_555 1_555
O2 P O3 109.93(41) 1_555 1_555
O3 P O3 108.73(47) 1_555 12_555

loop_
_geom_bond_atom_site_label_1
_geom_bond_atom_site_label_2
_geom_bond_distance
_geom_bond_site_symmetry_2
La1 O1 2.534(12) 6_655
La1 O2 2.805(11) 4_555
La1 O3 2.5892(70) .
La1 O3 2.4267(64) 8_555
La1 O4 2.1471(27) .
Ca1 O1 2.534(12) 6_655
Ca1 O2 2.805(11) 4_555
Ca1 O3 2.5892(70) .
Ca1 O3 2.4267(64) 8_555
Ca1 O4 2.1471(27) .
Ca2 O1 2.4595(91) .
Ca2 O2 2.3722(81) 2_665
Ca2 O3 2.7957(64) .
P O1 1.5558(84) .
P O2 1.6055(90) .
P O3 1.5198(71) .
